data_7035056
loop_
_publ_author_name
'Wang, Ge'
'Guino-O, Marites A'
'Glueck, David S.'
'Golen, James A.'
'Daley, Christopher J. A.'
'Rheingold, Arnold L.'

_publ_section_title
;
 Synthesis of a phosphapyracene via metal-mediated cyclization: structural
 and reactivity effects of acenaphthene precursors.
;
_journal_issue 21
_journal_name_full 'Dalton transactions (Cambridge, England : 2003)'
_journal_page_first 9943
_journal_page_last 9954
_journal_paper_doi 10.1039/c5dt00520e
_journal_volume 44
_journal_year 2015
_chemical_formula_sum 'C19 H16 Br P'
_chemical_formula_weight 355.20
_chemical_name_systematic
;
 ?
;
_space_group_IT_number 4
_symmetry_cell_setting monoclinic
_symmetry_space_group_name_Hall 'P 2yb'
_symmetry_space_group_name_H-M 'P 1 21 1'
_atom_sites_solution_hydrogens geom
_atom_sites_solution_primary direct
_atom_sites_solution_secondary difmap
_audit_creation_method SHELXL-97
_audit_update_record
;
2015-04-20 deposited with the CCDC.
2015-04-28 downloaded from the CCDC.
;
_cell_angle_alpha 90.00
_cell_angle_beta 101.873(3)
_cell_angle_gamma 90.00
_cell_formula_units_Z 2
_cell_length_a 10.217(3)
_cell_length_b 6.9781(19)
_cell_length_c 10.816(3)
_cell_measurement_reflns_used 6268
_cell_measurement_temperature 100(2)
_cell_measurement_theta_max 27.28
_cell_measurement_theta_min 2.50
_cell_volume 754.6(4)
_computing_cell_refinement 'Bruker SAINT'
_computing_data_collection 'Bruker APEX2'
_computing_data_reduction 'Bruker SAINT'
_computing_molecular_graphics 'Bruker SHELXTL'
_computing_publication_material 'Bruker SHELXTL'
_computing_structure_refinement 'SHELXL-97 (Sheldrick, 1997)'
_computing_structure_solution 'SHELXS-97 (Sheldrick, 1990)'
_diffrn_ambient_temperature 100(2)
_diffrn_measured_fraction_theta_full 1.000
_diffrn_measured_fraction_theta_max 0.953
_diffrn_measurement_device_type 'Bruker APEX-II CCD'
_diffrn_measurement_method '\f and \w scans'
_diffrn_radiation_monochromator graphite
_diffrn_radiation_source 'fine-focus sealed tube'
_diffrn_radiation_type MoK\a
_diffrn_radiation_wavelength 0.71073
_diffrn_reflns_av_R_equivalents 0.0711
_diffrn_reflns_av_sigmaI/netI 0.0658
_diffrn_reflns_limit_h_max 13
_diffrn_reflns_limit_h_min -13
_diffrn_reflns_limit_k_max 9
_diffrn_reflns_limit_k_min -8
_diffrn_reflns_limit_l_max 13
_diffrn_reflns_limit_l_min -14
_diffrn_reflns_number 11849
_diffrn_reflns_theta_full 25.00
_diffrn_reflns_theta_max 27.93
_diffrn_reflns_theta_min 1.92
_exptl_absorpt_coefficient_mu 2.820
_exptl_absorpt_correction_T_max 0.7580
_exptl_absorpt_correction_T_min 0.5284
_exptl_absorpt_correction_type multi-scan
_exptl_absorpt_process_details sadabs
_exptl_crystal_colour colorless
_exptl_crystal_density_diffrn 1.563
_exptl_crystal_density_method 'not measured'
_exptl_crystal_description block
_exptl_crystal_F_000 360
_exptl_crystal_size_max 0.25
_exptl_crystal_size_mid 0.20
_exptl_crystal_size_min 0.10
_refine_diff_density_max 0.767
_refine_diff_density_min -0.666
_refine_diff_density_rms 0.100
_refine_ls_abs_structure_details 'Flack H D (1983), Acta Cryst. A39, 876-881'
_refine_ls_abs_structure_Flack 0.00(19)
_refine_ls_extinction_method none
_refine_ls_goodness_of_fit_ref 1.003
_refine_ls_hydrogen_treatment mixed
_refine_ls_matrix_type full
_refine_ls_number_parameters 194
_refine_ls_number_reflns 3365
_refine_ls_number_restraints 2
_refine_ls_restrained_S_all 1.003
_refine_ls_R_factor_all 0.0482
_refine_ls_R_factor_gt 0.0391
_refine_ls_shift/su_max 0.000
_refine_ls_shift/su_mean 0.000
_refine_ls_structure_factor_coef Fsqd
_refine_ls_weighting_details 'calc w=1/[\s^2^(Fo^2^)+(0.0450P)^2^+0.0000P] where P=(Fo^2^+2Fc^2^)/3'
_refine_ls_weighting_scheme calc
_refine_ls_wR_factor_gt 0.0852
_refine_ls_wR_factor_ref 0.0888
_reflns_number_gt 2979
_reflns_number_total 3365
_reflns_threshold_expression >2sigma(I)
_cod_data_source_file c5dt00520e2.cif
_cod_data_source_block Ph-11
_cod_depositor_comments
;
The following automatic conversions were performed:

'_symmetry_cell_setting' value 'Monoclinic' changed to 'monoclinic'
according to
/usr/data/users/saulius/crontab/automatic-downloads/rss-feeds/RSC/lib/dictionaries/cif_core.dic
dictionary named 'cif_core.dic' version 2.4.2 from 2011-04-26.

Automatic conversion script
Id: cif_fix_values 3271 2015-04-21 07:52:19Z andrius 

 Adding full bibliography for 7035053--7035062.cif.
;
_cod_original_sg_symbol_H-M P2(1)
_cod_database_code 7035056

loop_
_symmetry_equiv_pos_as_xyz
'x, y, z'
'-x, y+1/2, -z'

loop_
_atom_site_label
_atom_site_type_symbol
_atom_site_fract_x
_atom_site_fract_y
_atom_site_fract_z
_atom_site_U_iso_or_equiv
_atom_site_adp_type
_atom_site_occupancy
_atom_site_symmetry_multiplicity
_atom_site_calc_flag
_atom_site_refinement_flags
Br1 Br 0.49803(3) 0.75799(7) 0.26581(3) 0.02573(12) Uani 1 1 d .
P1 P 0.65892(11) 0.43606(16) 0.49373(9) 0.0242(2) Uani 1 1 d D
H1 H 0.733(4) 0.566(5) 0.460(4) 0.036 Uiso 1 1 d D
C1 C 0.6602(4) 0.3248(5) 0.2389(3) 0.0190(8) Uani 1 1 d .
C2 C 0.7358(4) 0.1651(6) 0.2267(4) 0.0217(8) Uani 1 1 d .
H2A H 0.7376 0.0637 0.2857 0.026 Uiso 1 1 calc R
C3 C 0.8111(4) 0.1433(6) 0.1307(4) 0.0217(9) Uani 1 1 d .
H3A H 0.8621 0.0307 0.1263 0.026 Uiso 1 1 calc R
C4 C 0.8087(3) 0.2861(7) 0.0459(3) 0.0224(9) Uani 1 1 d .
C5 C 0.7339(4) 0.4525(6) 0.0573(3) 0.0204(8) Uani 1 1 d .
C6 C 0.6608(3) 0.4813(6) 0.1535(3) 0.0199(8) Uani 1 1 d .
C7 C 0.5957(4) 0.6642(6) 0.1449(4) 0.0214(8) Uani 1 1 d .
C8 C 0.6014(4) 0.7913(6) 0.0503(3) 0.0245(10) Uani 1 1 d .
H8A H 0.5546 0.9093 0.0484 0.029 Uiso 1 1 calc R
C9 C 0.6738(3) 0.7541(9) -0.0444(3) 0.0235(7) Uani 1 1 d .
H9A H 0.6760 0.8445 -0.1096 0.028 Uiso 1 1 calc R
C10 C 0.7410(4) 0.5845(6) -0.0399(3) 0.0221(8) Uani 1 1 d .
C11 C 0.8255(4) 0.5023(6) -0.1255(4) 0.0264(9) Uani 1 1 d .
H11A H 0.9028 0.5868 -0.1282 0.032 Uiso 1 1 calc R
H11B H 0.7723 0.4867 -0.2123 0.032 Uiso 1 1 calc R
C12 C 0.8734(4) 0.3054(7) -0.0673(4) 0.0323(12) Uani 1 1 d .
H12A H 0.8442 0.2009 -0.1286 0.039 Uiso 1 1 calc R
H12B H 0.9721 0.3020 -0.0411 0.039 Uiso 1 1 calc R
C13 C 0.5798(4) 0.3217(6) 0.3420(3) 0.0208(8) Uani 1 1 d .
H13A H 0.5601 0.1865 0.3591 0.025 Uiso 1 1 calc R
H13B H 0.4932 0.3862 0.3096 0.025 Uiso 1 1 calc R
C14 C 0.7915(3) 0.2650(8) 0.5562(3) 0.0209(7) Uani 1 1 d .
C15 C 0.9237(4) 0.3273(6) 0.5976(3) 0.0246(9) Uani 1 1 d .
H15A H 0.9465 0.4566 0.5843 0.029 Uiso 1 1 calc R
C16 C 1.0211(4) 0.2022(6) 0.6577(4) 0.0277(11) Uani 1 1 d .
H16A H 1.1102 0.2461 0.6867 0.033 Uiso 1 1 calc R
C17 C 0.9893(4) 0.0141(7) 0.6755(4) 0.0293(10) Uani 1 1 d .
H17A H 1.0567 -0.0719 0.7160 0.035 Uiso 1 1 calc R
C18 C 0.8590(4) -0.0508(7) 0.6345(4) 0.0280(9) Uani 1 1 d .
H18A H 0.8370 -0.1809 0.6461 0.034 Uiso 1 1 calc R
C19 C 0.7612(4) 0.0773(6) 0.5764(4) 0.0261(9) Uani 1 1 d .
H19A H 0.6717 0.0340 0.5500 0.031 Uiso 1 1 calc R

loop_
_atom_site_aniso_label
_atom_site_aniso_U_11
_atom_site_aniso_U_22
_atom_site_aniso_U_33
_atom_site_aniso_U_23
_atom_site_aniso_U_13
_atom_site_aniso_U_12
Br1 0.02178(18) 0.0314(2) 0.02403(19) 0.0013(2) 0.00487(13) 0.0055(2)
P1 0.0232(5) 0.0309(6) 0.0162(5) -0.0016(4) -0.0010(4) 0.0062(5)
C1 0.0112(17) 0.029(2) 0.0141(17) -0.0051(14) -0.0049(14) -0.0047(15)
C2 0.0148(19) 0.028(2) 0.020(2) -0.0004(16) -0.0030(15) -0.0034(17)
C3 0.0124(19) 0.027(2) 0.024(2) -0.0059(17) 0.0006(16) -0.0025(16)
C4 0.0135(16) 0.036(3) 0.0168(16) -0.007(2) 0.0006(13) -0.0043(19)
C5 0.0117(17) 0.031(2) 0.0156(18) -0.0067(16) -0.0029(15) -0.0054(17)
C6 0.0100(17) 0.030(2) 0.0167(18) -0.0025(16) -0.0027(14) -0.0038(16)
C7 0.0176(19) 0.032(2) 0.0139(18) -0.0035(16) 0.0003(15) 0.0003(17)
C8 0.0169(17) 0.032(3) 0.0202(17) 0.0004(18) -0.0050(13) -0.0028(18)
C9 0.0199(16) 0.0351(19) 0.0132(15) 0.003(3) -0.0022(12) -0.005(3)
C10 0.0142(18) 0.038(2) 0.0119(17) -0.0034(17) -0.0040(14) -0.0042(18)
C11 0.0174(19) 0.041(3) 0.019(2) -0.0015(18) 0.0018(16) -0.0048(18)
C12 0.024(2) 0.048(3) 0.026(2) -0.0069(19) 0.0056(16) -0.001(2)
C13 0.0159(18) 0.029(2) 0.0157(18) 0.0023(15) -0.0004(14) -0.0013(15)
C14 0.0202(17) 0.0304(19) 0.0113(14) -0.003(2) 0.0012(12) 0.001(2)
C15 0.025(2) 0.033(2) 0.0155(18) -0.0013(16) 0.0031(16) 0.0034(17)
C16 0.0166(19) 0.046(3) 0.0182(19) -0.0049(17) -0.0009(15) 0.0018(17)
C17 0.023(2) 0.041(3) 0.020(2) 0.0010(19) -0.0034(16) 0.014(2)
C18 0.035(2) 0.031(2) 0.017(2) 0.0007(18) 0.0021(18) 0.004(2)
C19 0.021(2) 0.035(2) 0.021(2) -0.0032(19) 0.0025(16) 0.0005(19)

loop_
_atom_type_symbol
_atom_type_description
_atom_type_scat_dispersion_real
_atom_type_scat_dispersion_imag
_atom_type_scat_source
C C 0.0033 0.0016 'International Tables Vol C Tables 4.2.6.8 and 6.1.1.4'
H H 0.0000 0.0000 'International Tables Vol C Tables 4.2.6.8 and 6.1.1.4'
P P 0.1023 0.0942 'International Tables Vol C Tables 4.2.6.8 and 6.1.1.4'
Br Br -0.2901 2.4595 'International Tables Vol C Tables 4.2.6.8 and 6.1.1.4'

loop_
_geom_angle_atom_site_label_1
_geom_angle_atom_site_label_2
_geom_angle_atom_site_label_3
_geom_angle
C14 P1 C13 101.60(17)
C14 P1 H1 98(2)
C13 P1 H1 103.0(19)
C2 C1 C6 118.6(3)
C2 C1 C13 117.3(3)
C6 C1 C13 124.1(3)
C1 C2 C3 123.7(4)
C1 C2 H2A 118.2
C3 C2 H2A 118.2
C4 C3 C2 118.7(4)
C4 C3 H3A 120.7
C2 C3 H3A 120.7
C3 C4 C5 118.9(3)
C3 C4 C12 131.7(4)
C5 C4 C12 109.4(4)
C4 C5 C10 111.2(3)
C4 C5 C6 124.0(4)
C10 C5 C6 124.8(4)
C5 C6 C1 116.1(4)
C5 C6 C7 112.8(4)
C1 C6 C7 131.1(3)
C8 C7 C6 122.5(4)
C8 C7 Br1 113.5(3)
C6 C7 Br1 124.1(3)
C7 C8 C9 122.4(4)
C7 C8 H8A 118.8
C9 C8 H8A 118.8
C10 C9 C8 118.1(4)
C10 C9 H9A 121.0
C8 C9 H9A 121.0
C9 C10 C5 119.4(3)
C9 C10 C11 131.1(4)
C5 C10 C11 109.5(4)
C10 C11 C12 105.2(3)
C10 C11 H11A 110.7
C12 C11 H11A 110.7
C10 C11 H11B 110.7
C12 C11 H11B 110.7
H11A C11 H11B 108.8
C4 C12 C11 104.7(3)
C4 C12 H12A 110.8
C11 C12 H12A 110.8
C4 C12 H12B 110.8
C11 C12 H12B 110.8
H12A C12 H12B 108.9
C1 C13 P1 116.2(2)
C1 C13 H13A 108.2
P1 C13 H13A 108.2
C1 C13 H13B 108.2
P1 C13 H13B 108.2
H13A C13 H13B 107.4
C19 C14 C15 118.6(4)
C19 C14 P1 120.5(3)
C15 C14 P1 120.5(4)
C16 C15 C14 120.5(4)
C16 C15 H15A 119.7
C14 C15 H15A 119.7
C17 C16 C15 120.0(4)
C17 C16 H16A 120.0
C15 C16 H16A 120.0
C16 C17 C18 120.3(4)
C16 C17 H17A 119.8
C18 C17 H17A 119.8
C19 C18 C17 119.1(4)
C19 C18 H18A 120.4
C17 C18 H18A 120.4
C14 C19 C18 121.4(4)
C14 C19 H19A 119.3
C18 C19 H19A 119.3

loop_
_geom_bond_atom_site_label_1
_geom_bond_atom_site_label_2
_geom_bond_distance
Br1 C7 1.916(4)
P1 C14 1.827(5)
P1 C13 1.854(4)
P1 H1 1.285(19)
C1 C2 1.378(5)
C1 C6 1.432(5)
C1 C13 1.515(5)
C2 C3 1.422(5)
C2 H2A 0.9500
C3 C4 1.350(6)
C3 H3A 0.9500
C4 C5 1.410(6)
C4 C12 1.513(5)
C5 C10 1.411(6)
C5 C6 1.414(5)
C6 C7 1.433(5)
C7 C8 1.364(6)
C8 C9 1.406(5)
C8 H8A 0.9500
C9 C10 1.364(7)
C9 H9A 0.9500
C10 C11 1.504(5)
C11 C12 1.548(6)
C11 H11A 0.9900
C11 H11B 0.9900
C12 H12A 0.9900
C12 H12B 0.9900
C13 H13A 0.9900
C13 H13B 0.9900
C14 C19 1.373(7)
C14 C15 1.402(5)
C15 C16 1.382(5)
C15 H15A 0.9500
C16 C17 1.376(6)
C16 H16A 0.9500
C17 C18 1.389(6)
C17 H17A 0.9500
C18 C19 1.390(6)
C18 H18A 0.9500
C19 H19A 0.9500
